data_1563568
loop_
_publ_author_name
'Gribanov, Alexander'
'Grytsiv, Andriy'
'Rogl, Peter'
'Seropegin, Yurii'
'Giester, Gerald'

_publ_section_title
;
 X-ray structural study of intermetallic alloys RT2Si and RTSi2 (R=rare
 earth, T=noble metal)
;
_journal_issue 6
_journal_name_full 'Journal of Solid State Chemistry'
_journal_page_first 1278
_journal_page_last 1289
_journal_paper_doi 10.1016/j.jssc.2010.03.038
_journal_volume 183
_journal_year 2010
_chemical_formula_sum 'Ce Ir2 Si'
_chemical_formula_weight 552.61
_space_group_IT_number 141
_space_group_name_Hall '-I 4bd 2'
_space_group_name_H-M_alt 'I 41/a m d :2'
_symmetry_cell_setting tetragonal
_symmetry_space_group_name_H-M 'I 41/a m d :2'
_atom_sites_solution_primary direct
_atom_sites_solution_secondary difmap
_audit_creation_method SHELXL-97
_cell_angle_alpha 90.00
_cell_angle_beta 90.00
_cell_angle_gamma 90.00
_cell_formula_units_Z 8
_cell_length_a 4.06980(10)
_cell_length_b 4.06980(10)
_cell_length_c 35.4085(10)
_cell_measurement_temperature 293(2)
_cell_volume 586.48(3)
_computing_structure_refinement 'SHELXL-97 (Sheldrick, 1997)'
_computing_structure_solution 'SHELXS-97 (Sheldrick, 1990)'
_diffrn_ambient_temperature 293(2)
_diffrn_measured_fraction_theta_full 0.998
_diffrn_measured_fraction_theta_max 0.998
_diffrn_radiation_monochromator graphite
_diffrn_radiation_source 'fine-focus sealed tube'
_diffrn_radiation_type MoK\a
_diffrn_radiation_wavelength 0.71073
_diffrn_reflns_av_R_equivalents 0.0296
_diffrn_reflns_av_sigmaI/netI 0.0241
_diffrn_reflns_limit_h_max 6
_diffrn_reflns_limit_h_min -6
_diffrn_reflns_limit_k_max 4
_diffrn_reflns_limit_k_min -4
_diffrn_reflns_limit_l_max 56
_diffrn_reflns_limit_l_min -57
_diffrn_reflns_number 1297
_diffrn_reflns_theta_full 36.19
_diffrn_reflns_theta_max 36.19
_diffrn_reflns_theta_min 2.30
_exptl_absorpt_coefficient_mu 105.865
_exptl_absorpt_correction_T_max 0.1434
_exptl_absorpt_correction_T_min 0.1434
_exptl_crystal_density_diffrn 12.517
_exptl_crystal_density_method 'not measured'
_exptl_crystal_F_000 1808
_exptl_crystal_size_max 0.03
_exptl_crystal_size_mid 0.03
_exptl_crystal_size_min 0.03
_refine_diff_density_max 7.951
_refine_diff_density_min -6.291
_refine_diff_density_rms 1.107
_refine_ls_extinction_coef 0.00113(12)
_refine_ls_extinction_expression Fc^*^=kFc[1+0.001xFc^2^\l^3^/sin(2\q)]^-1/4^
_refine_ls_extinction_method SHELXL
_refine_ls_goodness_of_fit_ref 1.903
_refine_ls_matrix_type full
_refine_ls_number_parameters 18
_refine_ls_number_reflns 436
_refine_ls_number_restraints 0
_refine_ls_restrained_S_all 1.903
_refine_ls_R_factor_all 0.0403
_refine_ls_R_factor_gt 0.0335
_refine_ls_shift/su_max 0.000
_refine_ls_shift/su_mean 0.000
_refine_ls_structure_factor_coef Fsqd
_refine_ls_weighting_details 'calc w=1/[\s^2^(Fo^2^)+(0.0400P)^2^+0.0000P] where P=(Fo^2^+2Fc^2^)/3'
_refine_ls_weighting_scheme calc
_refine_ls_wR_factor_gt 0.1078
_refine_ls_wR_factor_ref 0.1100
_reflns_number_gt 351
_reflns_number_total 436
_reflns_threshold_expression >2sigma(I)
_cod_data_source_file JSSC-2010-183-1278.cif
_cod_data_source_block ceir2si_2
_cod_original_sg_symbol_H-M I41/amd
_cod_database_code 1563568

loop_
_symmetry_equiv_pos_as_xyz
'x, y, z'
'x, -y, -z'
'-x+1/2, -y, z+1/2'
'-x+1/2, y, -z+1/2'
'y+1/4, x+3/4, -z+1/4'
'y+1/4, -x+1/4, z+3/4'
'-y+1/4, x+3/4, z+1/4'
'-y+1/4, -x+1/4, -z+3/4'
'x+1/2, y+1/2, z+1/2'
'x+1/2, -y+1/2, -z+1/2'
'-x+1, -y+1/2, z+1'
'-x+1, y+1/2, -z+1'
'y+3/4, x+5/4, -z+3/4'
'y+3/4, -x+3/4, z+5/4'
'-y+3/4, x+5/4, z+3/4'
'-y+3/4, -x+3/4, -z+5/4'
'-x, -y, -z'
'-x, y, z'
'x-1/2, y, -z-1/2'
'x-1/2, -y, z-1/2'
'-y-1/4, -x-3/4, z-1/4'
'-y-1/4, x-1/4, -z-3/4'
'y-1/4, -x-3/4, -z-1/4'
'y-1/4, x-1/4, z-3/4'
'-x+1/2, -y+1/2, -z+1/2'
'-x+1/2, y+1/2, z+1/2'
'x, y+1/2, -z'
'x, -y+1/2, z'
'-y+1/4, -x-1/4, z+1/4'
'-y+1/4, x+1/4, -z-1/4'
'y+1/4, -x-1/4, -z+1/4'
'y+1/4, x+1/4, z-1/4'

loop_
_atom_site_label
_atom_site_type_symbol
_atom_site_fract_x
_atom_site_fract_y
_atom_site_fract_z
_atom_site_U_iso_or_equiv
_atom_site_adp_type
_atom_site_occupancy
_atom_site_symmetry_multiplicity
_atom_site_calc_flag
_atom_site_refinement_flags
_atom_site_disorder_assembly
_atom_site_disorder_group
Ce1 Ce 0.0000 0.2500 0.19951(2) 0.0043(2) Uani 1 4 d S . .
Ir1 Ir 0.0000 0.7500 0.1250 0.0017(2) Uani 1 8 d S . .
Ir2 Ir 0.0000 0.2500 0.3750 0.0017(2) Uani 1 8 d S . .
Ir3 Ir 0.0000 0.2500 0.021899(18) 0.0066(2) Uani 1 4 d S . .
Si1 Si 0.0000 0.2500 0.08862(13) 0.0030(7) Uani 1 4 d S . .

loop_
_atom_site_aniso_label
_atom_site_aniso_U_11
_atom_site_aniso_U_22
_atom_site_aniso_U_33
_atom_site_aniso_U_23
_atom_site_aniso_U_13
_atom_site_aniso_U_12
Ce1 0.0053(4) 0.0050(4) 0.0025(4) 0.000 0.000 0.000
Ir1 0.0022(3) 0.0022(3) 0.0008(3) 0.000 0.000 0.000
Ir2 0.0021(3) 0.0021(3) 0.0007(4) 0.000 0.000 0.000
Ir3 0.0104(3) 0.0072(3) 0.0022(3) 0.000 0.000 0.000
Si1 0.0034(17) 0.0043(18) 0.0012(16) 0.000 0.000 0.000

loop_
_atom_type_symbol
_atom_type_description
_atom_type_scat_dispersion_real
_atom_type_scat_dispersion_imag
_atom_type_scat_source
Ce Ce -0.2486 2.6331 'International Tables Vol C Tables 4.2.6.8 and 6.1.1.4'
Ir Ir -1.4442 7.9887 'International Tables Vol C Tables 4.2.6.8 and 6.1.1.4'
Si Si 0.0817 0.0704 'International Tables Vol C Tables 4.2.6.8 and 6.1.1.4'

loop_
_geom_angle_atom_site_label_1
_geom_angle_atom_site_label_2
_geom_angle_atom_site_label_3
_geom_angle
_geom_angle_site_symmetry_1
_geom_angle_site_symmetry_3
Ir3 Ce1 Ir3 141.23(4) 5 5_445
Ir3 Ce1 Ir3 83.676(12) 5 5_455
Ir3 Ce1 Ir3 83.676(12) 5_445 5_455
Ir3 Ce1 Ir3 83.676(12) 5 5_545
Ir3 Ce1 Ir3 83.676(12) 5_445 5_545
Ir3 Ce1 Ir3 141.23(4) 5_455 5_545
Ir3 Ce1 Si1 174.25(8) 5 5_445
Ir3 Ce1 Si1 44.52(8) 5_445 5_445
Ir3 Ce1 Si1 98.10(2) 5_455 5_445
Ir3 Ce1 Si1 98.10(2) 5_545 5_445
Ir3 Ce1 Si1 44.52(8) 5 5
Ir3 Ce1 Si1 174.25(8) 5_445 5
Ir3 Ce1 Si1 98.10(2) 5_455 5
Ir3 Ce1 Si1 98.10(2) 5_545 5
Si1 Ce1 Si1 129.73(16) 5_445 5
Ir3 Ce1 Si1 98.10(2) 5 5_455
Ir3 Ce1 Si1 98.10(2) 5_445 5_455
Ir3 Ce1 Si1 44.52(8) 5_455 5_455
Ir3 Ce1 Si1 174.25(8) 5_545 5_455
Si1 Ce1 Si1 79.61(6) 5_445 5_455
Si1 Ce1 Si1 79.61(6) 5 5_455
Ir3 Ce1 Si1 98.10(2) 5 5_545
Ir3 Ce1 Si1 98.10(2) 5_445 5_545
Ir3 Ce1 Si1 174.25(8) 5_455 5_545
Ir3 Ce1 Si1 44.52(8) 5_545 5_545
Si1 Ce1 Si1 79.61(6) 5_445 5_545
Si1 Ce1 Si1 79.61(6) 5 5_545
Si1 Ce1 Si1 129.73(16) 5_455 5_545
Ir3 Ce1 Ir3 47.571(15) 5 29_565
Ir3 Ce1 Ir3 98.90(2) 5_445 29_565
Ir3 Ce1 Ir3 47.571(15) 5_455 29_565
Ir3 Ce1 Ir3 98.90(2) 5_545 29_565
Si1 Ce1 Ir3 136.94(6) 5_445 29_565
Si1 Ce1 Ir3 86.25(7) 5 29_565
Si1 Ce1 Ir3 86.25(7) 5_455 29_565
Si1 Ce1 Ir3 136.94(6) 5_545 29_565
Ir3 Ce1 Ir3 98.90(2) 5 29
Ir3 Ce1 Ir3 47.571(15) 5_445 29
Ir3 Ce1 Ir3 98.90(2) 5_455 29
Ir3 Ce1 Ir3 47.571(15) 5_545 29
Si1 Ce1 Ir3 86.25(7) 5_445 29
Si1 Ce1 Ir3 136.94(6) 5 29
Si1 Ce1 Ir3 136.94(6) 5_455 29
Si1 Ce1 Ir3 86.25(7) 5_545 29
Ir3 Ce1 Ir3 76.89(2) 29_565 29
Ir3 Ce1 Ir1 132.082(19) 5 1_545
Ir3 Ce1 Ir1 81.687(13) 5_445 1_545
Ir3 Ce1 Ir1 132.082(19) 5_455 1_545
Ir3 Ce1 Ir1 81.687(13) 5_545 1_545
Si1 Ce1 Ir1 43.34(6) 5_445 1_545
Si1 Ce1 Ir1 93.13(7) 5 1_545
Si1 Ce1 Ir1 93.13(7) 5_455 1_545
Si1 Ce1 Ir1 43.34(6) 5_545 1_545
Ir3 Ce1 Ir1 179.200(19) 29_565 1_545
Ir3 Ce1 Ir1 103.911(7) 29 1_545
Ir3 Ce1 Ir2 132.082(19) 5 25_455
Ir3 Ce1 Ir2 81.687(13) 5_445 25_455
Ir3 Ce1 Ir2 81.687(13) 5_455 25_455
Ir3 Ce1 Ir2 132.082(19) 5_545 25_455
Si1 Ce1 Ir2 43.34(6) 5_445 25_455
Si1 Ce1 Ir2 93.13(7) 5 25_455
Si1 Ce1 Ir2 43.34(6) 5_455 25_455
Si1 Ce1 Ir2 93.13(7) 5_545 25_455
Ir3 Ce1 Ir2 128.328(5) 29_565 25_455
Ir3 Ce1 Ir2 128.328(5) 29 25_455
Ir1 Ce1 Ir2 51.173(11) 1_545 25_455
Si1 Ir1 Si1 106.62(9) . 5
Si1 Ir1 Si1 106.62(9) . 5_455
Si1 Ir1 Si1 115.33(18) 5 5_455
Si1 Ir1 Si1 115.33(18) . 1_565
Si1 Ir1 Si1 106.62(9) 5 1_565
Si1 Ir1 Si1 106.62(9) 5_455 1_565
Si1 Ir1 Ir2 126.69(4) . 25_565
Si1 Ir1 Ir2 53.31(4) 5 25_565
Si1 Ir1 Ir2 126.69(4) 5_455 25_565
Si1 Ir1 Ir2 53.31(4) 1_565 25_565
Si1 Ir1 Ir2 53.31(4) . 25_455
Si1 Ir1 Ir2 126.69(4) 5 25_455
Si1 Ir1 Ir2 53.31(4) 5_455 25_455
Si1 Ir1 Ir2 126.69(4) 1_565 25_455
Ir2 Ir1 Ir2 180.0 25_565 25_455
Si1 Ir1 Ir2 126.69(4) . 25_465
Si1 Ir1 Ir2 126.69(4) 5 25_465
Si1 Ir1 Ir2 53.31(4) 5_455 25_465
Si1 Ir1 Ir2 53.31(4) 1_565 25_465
Ir2 Ir1 Ir2 90.0 25_565 25_465
Ir2 Ir1 Ir2 90.0 25_455 25_465
Si1 Ir1 Ir2 53.31(4) . 25
Si1 Ir1 Ir2 53.31(4) 5 25
Si1 Ir1 Ir2 126.69(4) 5_455 25
Si1 Ir1 Ir2 126.69(4) 1_565 25
Ir2 Ir1 Ir2 90.0 25_565 25
Ir2 Ir1 Ir2 90.0 25_455 25
Ir2 Ir1 Ir2 180.0 25_465 25
Si1 Ir1 Ce1 159.98(9) . 1_565
Si1 Ir1 Ce1 64.94(7) 5 1_565
Si1 Ir1 Ce1 64.94(7) 5_455 1_565
Si1 Ir1 Ce1 84.69(9) 1_565 1_565
Ir2 Ir1 Ce1 64.414(5) 25_565 1_565
Ir2 Ir1 Ce1 115.586(5) 25_455 1_565
Ir2 Ir1 Ce1 64.414(5) 25_465 1_565
Ir2 Ir1 Ce1 115.586(5) 25 1_565
Si1 Ir1 Ce1 64.94(7) . 5_455
Si1 Ir1 Ce1 159.98(9) 5 5_455
Si1 Ir1 Ce1 84.69(9) 5_455 5_455
Si1 Ir1 Ce1 64.94(7) 1_565 5_455
Ir2 Ir1 Ce1 115.586(5) 25_565 5_455
Ir2 Ir1 Ce1 64.414(5) 25_455 5_455
Ir2 Ir1 Ce1 64.414(5) 25_465 5_455
Ir2 Ir1 Ce1 115.586(5) 25 5_455
Ce1 Ir1 Ce1 128.827(11) 1_565 5_455
Si1 Ir1 Ce1 84.69(9) . .
Si1 Ir1 Ce1 64.94(7) 5 .
Si1 Ir1 Ce1 64.94(7) 5_455 .
Si1 Ir1 Ce1 159.98(9) 1_565 .
Ir2 Ir1 Ce1 115.586(5) 25_565 .
Ir2 Ir1 Ce1 64.414(5) 25_455 .
Ir2 Ir1 Ce1 115.586(5) 25_465 .
Ir2 Ir1 Ce1 64.414(5) 25 .
Ce1 Ir1 Ce1 75.289(18) 1_565 .
Ce1 Ir1 Ce1 128.827(11) 5_455 .
Si1 Ir1 Ce1 64.94(7) . 5
Si1 Ir1 Ce1 84.69(9) 5 5
Si1 Ir1 Ce1 159.98(9) 5_455 5
Si1 Ir1 Ce1 64.94(7) 1_565 5
Ir2 Ir1 Ce1 64.414(5) 25_565 5
Ir2 Ir1 Ce1 115.586(5) 25_455 5
Ir2 Ir1 Ce1 115.586(5) 25_465 5
Ir2 Ir1 Ce1 64.414(5) 25 5
Ce1 Ir1 Ce1 128.827(11) 1_565 5
Ce1 Ir1 Ce1 75.289(18) 5_455 5
Ce1 Ir1 Ce1 128.827(11) . 5
Si1 Ir2 Si1 106.62(9) 29 25
Si1 Ir2 Si1 115.33(18) 29 29_565
Si1 Ir2 Si1 106.62(9) 25 29_565
Si1 Ir2 Si1 106.62(9) 29 25_455
Si1 Ir2 Si1 115.33(18) 25 25_455
Si1 Ir2 Si1 106.62(9) 29_565 25_455
Si1 Ir2 Ir1 126.69(4) 29 25_565
Si1 Ir2 Ir1 53.31(4) 25 25_565
Si1 Ir2 Ir1 53.31(4) 29_565 25_565
Si1 Ir2 Ir1 126.69(4) 25_455 25_565
Si1 Ir2 Ir1 53.31(4) 29 25_455
Si1 Ir2 Ir1 126.69(4) 25 25_455
Si1 Ir2 Ir1 126.69(4) 29_565 25_455
Si1 Ir2 Ir1 53.31(4) 25_455 25_455
Ir1 Ir2 Ir1 180.0 25_565 25_455
Si1 Ir2 Ir1 53.31(4) 29 25
Si1 Ir2 Ir1 53.31(4) 25 25
Si1 Ir2 Ir1 126.69(4) 29_565 25
Si1 Ir2 Ir1 126.69(4) 25_455 25
Ir1 Ir2 Ir1 90.0 25_565 25
Ir1 Ir2 Ir1 90.0 25_455 25
Si1 Ir2 Ir1 126.69(4) 29 25_465
Si1 Ir2 Ir1 126.69(4) 25 25_465
Si1 Ir2 Ir1 53.31(4) 29_565 25_465
Si1 Ir2 Ir1 53.31(4) 25_455 25_465
Ir1 Ir2 Ir1 90.0 25_565 25_465
Ir1 Ir2 Ir1 90.0 25_455 25_465
Ir1 Ir2 Ir1 180.0 25 25_465
Si1 Ir2 Ce1 159.98(9) 29 29_565
Si1 Ir2 Ce1 64.94(7) 25 29_565
Si1 Ir2 Ce1 84.69(9) 29_565 29_565
Si1 Ir2 Ce1 64.94(7) 25_455 29_565
Ir1 Ir2 Ce1 64.414(5) 25_565 29_565
Ir1 Ir2 Ce1 115.586(5) 25_455 29_565
Ir1 Ir2 Ce1 115.586(5) 25 29_565
Ir1 Ir2 Ce1 64.414(5) 25_465 29_565
Si1 Ir2 Ce1 84.69(9) 29 29
Si1 Ir2 Ce1 64.94(7) 25 29
Si1 Ir2 Ce1 159.98(9) 29_565 29
Si1 Ir2 Ce1 64.94(7) 25_455 29
Ir1 Ir2 Ce1 115.586(5) 25_565 29
Ir1 Ir2 Ce1 64.414(5) 25_455 29
Ir1 Ir2 Ce1 64.414(5) 25 29
Ir1 Ir2 Ce1 115.586(5) 25_465 29
Ce1 Ir2 Ce1 75.289(18) 29_565 29
Si1 Ir2 Ce1 64.94(7) 29 25_455
Si1 Ir2 Ce1 159.98(9) 25 25_455
Si1 Ir2 Ce1 64.94(7) 29_565 25_455
Si1 Ir2 Ce1 84.69(9) 25_455 25_455
Ir1 Ir2 Ce1 115.586(5) 25_565 25_455
Ir1 Ir2 Ce1 64.414(5) 25_455 25_455
Ir1 Ir2 Ce1 115.586(5) 25 25_455
Ir1 Ir2 Ce1 64.414(5) 25_465 25_455
Ce1 Ir2 Ce1 128.827(11) 29_565 25_455
Ce1 Ir2 Ce1 128.827(11) 29 25_455
Si1 Ir2 Ce1 64.94(7) 29 25
Si1 Ir2 Ce1 84.69(9) 25 25
Si1 Ir2 Ce1 64.94(7) 29_565 25
Si1 Ir2 Ce1 159.98(9) 25_455 25
Ir1 Ir2 Ce1 64.414(5) 25_565 25
Ir1 Ir2 Ce1 115.586(5) 25_455 25
Ir1 Ir2 Ce1 64.414(5) 25 25
Ir1 Ir2 Ce1 115.586(5) 25_465 25
Ce1 Ir2 Ce1 128.827(11) 29_565 25
Ce1 Ir2 Ce1 128.827(11) 29 25
Ce1 Ir2 Ce1 75.289(18) 25_455 25
Si1 Ir3 Ir3 127.31(2) . 17
Si1 Ir3 Ir3 127.31(2) . 17_565
Ir3 Ir3 Ir3 105.38(5) 17 17_565
Si1 Ir3 Ce1 70.616(19) . 5
Ir3 Ir3 Ce1 137.029(14) 17 5
Ir3 Ir3 Ce1 70.771(14) 17_565 5
Si1 Ir3 Ce1 70.616(19) . 5_445
Ir3 Ir3 Ce1 70.771(14) 17 5_445
Ir3 Ir3 Ce1 137.029(14) 17_565 5_445
Ce1 Ir3 Ce1 141.23(4) 5 5_445
Si1 Ir3 Ce1 70.616(19) . 5_545
Ir3 Ir3 Ce1 70.771(14) 17 5_545
Ir3 Ir3 Ce1 137.029(14) 17_565 5_545
Ce1 Ir3 Ce1 83.676(12) 5 5_545
Ce1 Ir3 Ce1 83.676(12) 5_445 5_545
Si1 Ir3 Ce1 70.616(19) . 5_455
Ir3 Ir3 Ce1 137.029(14) 17 5_455
Ir3 Ir3 Ce1 70.771(14) 17_565 5_455
Ce1 Ir3 Ce1 83.676(12) 5 5_455
Ce1 Ir3 Ce1 83.676(12) 5_445 5_455
Ce1 Ir3 Ce1 141.23(4) 5_545 5_455
Si1 Ir3 Ce1 141.556(11) . 21_565
Ir3 Ir3 Ce1 61.66(2) 17 21_565
Ir3 Ir3 Ce1 61.66(2) 17_565 21_565
Ce1 Ir3 Ce1 132.429(15) 5 21_565
Ce1 Ir3 Ce1 81.10(2) 5_445 21_565
Ce1 Ir3 Ce1 132.429(15) 5_545 21_565
Ce1 Ir3 Ce1 81.10(2) 5_455 21_565
Si1 Ir3 Ce1 141.556(11) . 21_665
Ir3 Ir3 Ce1 61.66(2) 17 21_665
Ir3 Ir3 Ce1 61.66(2) 17_565 21_665
Ce1 Ir3 Ce1 81.10(2) 5 21_665
Ce1 Ir3 Ce1 132.429(15) 5_445 21_665
Ce1 Ir3 Ce1 81.10(2) 5_545 21_665
Ce1 Ir3 Ce1 132.429(15) 5_455 21_665
Ce1 Ir3 Ce1 76.89(2) 21_565 21_665
Ir3 Si1 Ir2 122.33(9) . 25
Ir3 Si1 Ir1 122.33(9) . .
Ir2 Si1 Ir1 73.38(9) 25 .
Ir3 Si1 Ir2 122.33(9) . 25_455
Ir2 Si1 Ir2 115.33(18) 25 25_455
Ir1 Si1 Ir2 73.38(9) . 25_455
Ir3 Si1 Ir1 122.33(9) . 1_545
Ir2 Si1 Ir1 73.38(9) 25 1_545
Ir1 Si1 Ir1 115.33(18) . 1_545
Ir2 Si1 Ir1 73.38(9) 25_455 1_545
Ir3 Si1 Ce1 64.87(8) . 5_445
Ir2 Si1 Ce1 140.18(3) 25 5_445
Ir1 Si1 Ce1 140.18(3) . 5_445
Ir2 Si1 Ce1 71.715(13) 25_455 5_445
Ir1 Si1 Ce1 71.715(13) 1_545 5_445
Ir3 Si1 Ce1 64.87(8) . 5
Ir2 Si1 Ce1 71.715(13) 25 5
Ir1 Si1 Ce1 71.715(13) . 5
Ir2 Si1 Ce1 140.18(3) 25_455 5
Ir1 Si1 Ce1 140.18(3) 1_545 5
Ce1 Si1 Ce1 129.73(16) 5_445 5
Ir3 Si1 Ce1 64.87(8) . 5_455
Ir2 Si1 Ce1 140.18(3) 25 5_455
Ir1 Si1 Ce1 71.715(13) . 5_455
Ir2 Si1 Ce1 71.715(13) 25_455 5_455
Ir1 Si1 Ce1 140.18(3) 1_545 5_455
Ce1 Si1 Ce1 79.61(6) 5_445 5_455
Ce1 Si1 Ce1 79.61(6) 5 5_455
Ir3 Si1 Ce1 64.87(8) . 5_545
Ir2 Si1 Ce1 71.715(13) 25 5_545
Ir1 Si1 Ce1 140.18(3) . 5_545
Ir2 Si1 Ce1 140.18(3) 25_455 5_545
Ir1 Si1 Ce1 71.715(13) 1_545 5_545
Ce1 Si1 Ce1 79.61(6) 5_445 5_545
Ce1 Si1 Ce1 79.61(6) 5 5_545
Ce1 Si1 Ce1 129.73(16) 5_455 5_545

loop_
_geom_bond_atom_site_label_1
_geom_bond_atom_site_label_2
_geom_bond_distance
_geom_bond_site_symmetry_2
Ce1 Ir3 3.0507(4) 5
Ce1 Ir3 3.0507(4) 5_445
Ce1 Ir3 3.0507(4) 5_455
Ce1 Ir3 3.0507(4) 5_545
Ce1 Si1 3.179(2) 5_445
Ce1 Si1 3.179(2) 5
Ce1 Si1 3.179(2) 5_455
Ce1 Si1 3.179(2) 5_545
Ce1 Ir3 3.2728(8) 29_565
Ce1 Ir3 3.2728(8) 29
Ce1 Ir1 3.3318(7) 1_545
Ce1 Ir2 3.3318(7) 25_455
Ir1 Si1 2.408(2) .
Ir1 Si1 2.408(2) 5
Ir1 Si1 2.408(2) 5_455
Ir1 Si1 2.408(2) 1_565
Ir1 Ir2 2.8778 25_565
Ir1 Ir2 2.8778 25_455
Ir1 Ir2 2.8778 25_465
Ir1 Ir2 2.8778 25
Ir1 Ce1 3.3318(7) 1_565
Ir1 Ce1 3.3318(7) 5_455
Ir1 Ce1 3.3318(7) 5
Ir2 Si1 2.408(2) 29
Ir2 Si1 2.408(2) 25
Ir2 Si1 2.408(2) 29_565
Ir2 Si1 2.408(2) 25_455
Ir2 Ir1 2.8778 25_565
Ir2 Ir1 2.8778 25_455
Ir2 Ir1 2.8778 25
Ir2 Ir1 2.8778 25_465
Ir2 Ce1 3.3318(7) 29_565
Ir2 Ce1 3.3318(7) 29
Ir2 Ce1 3.3318(7) 25_455
Ir2 Ce1 3.3318(7) 25
Ir3 Si1 2.363(5) .
Ir3 Ir3 2.5585(8) 17
Ir3 Ir3 2.5585(8) 17_565
Ir3 Ce1 3.0507(4) 5
Ir3 Ce1 3.0507(4) 5_445
Ir3 Ce1 3.0507(4) 5_545
Ir3 Ce1 3.0507(4) 5_455
Ir3 Ce1 3.2728(8) 21_565
Ir3 Ce1 3.2728(8) 21_665
Si1 Ir2 2.408(2) 25
Si1 Ir2 2.408(2) 25_455
Si1 Ir1 2.408(2) 1_545
Si1 Ce1 3.179(2) 5_445
Si1 Ce1 3.179(2) 5
Si1 Ce1 3.179(2) 5_455
Si1 Ce1 3.179(2) 5_545
